data_1510472
loop_
_publ_author_name
'Atoji, M.'

_publ_section_title
;
 Neutron diffraction studies of Tm Au2, Yb Au2, and Tm Ag2 at 300-1.7 K
;
_journal_name_full 'Journal of Chemical Physics'
_journal_page_first 6433
_journal_page_last 6434
_journal_paper_doi 10.1063/1.1672967
_journal_volume 52
_journal_year 1970
_chemical_formula_sum 'Au2 Tm'
_space_group_IT_number 139
_symmetry_space_group_name_Hall '-I 4 2'
_symmetry_space_group_name_H-M 'I 4/m m m'
_cell_angle_alpha 90
_cell_angle_beta 90
_cell_angle_gamma 90
_cell_formula_units_Z 2
_cell_length_a 3.644
_cell_length_b 3.644
_cell_length_c 8.896
_cell_volume 118.128
_citation_journal_id_ASTM JCPSA6
_cod_data_source_file gold_568.cif
_cod_data_source_block Au2Tm1
_cod_original_cell_volume 118.1276
_cod_original_formula_sum 'Au2 Tm1'
_cod_database_code 1510472

loop_
_symmetry_equiv_pos_as_xyz
x,y,z
-y,x,z
-x,-y,z
y,-x,z
x,-y,-z
y,x,-z
-x,y,-z
-y,-x,-z
-x,-y,-z
y,-x,-z
x,y,-z
-y,x,-z
-x,y,z
-y,-x,z
x,-y,z
y,x,z
x+1/2,y+1/2,z+1/2
-y+1/2,x+1/2,z+1/2
-x+1/2,-y+1/2,z+1/2
y+1/2,-x+1/2,z+1/2
x+1/2,-y+1/2,-z+1/2
y+1/2,x+1/2,-z+1/2
-x+1/2,y+1/2,-z+1/2
-y+1/2,-x+1/2,-z+1/2
-x+1/2,-y+1/2,-z+1/2
y+1/2,-x+1/2,-z+1/2
x+1/2,y+1/2,-z+1/2
-y+1/2,x+1/2,-z+1/2
-x+1/2,y+1/2,z+1/2
-y+1/2,-x+1/2,z+1/2
x+1/2,-y+1/2,z+1/2
y+1/2,x+1/2,z+1/2

loop_
_atom_site_label
_atom_site_type_symbol
_atom_site_fract_x
_atom_site_fract_y
_atom_site_fract_z
_atom_site_occupancy
_atom_site_U_iso_or_equiv
Au1 Au 0 0 0.333 1 0.0
Tm1 Tm 0 0 0 1 0.0
